data_7239313
loop_
_publ_author_name
'Guo, Zhi-Wei'
'Huang, Xiao'
'Mao, Jia-Min'
'Zhu, Wei-Dong'
'Xie, Jian-Wu'

_publ_section_title
;
 Diastereoselective synthesis of polysubstituted \D1-pyrroline derivatives
 from in situ generated nitrile ylides
;
_journal_issue 47
_journal_name_full 'RSC Advances'
_journal_page_first 25103
_journal_paper_doi 10.1039/c3ra44736g
_journal_volume 3
_journal_year 2013
_chemical_formula_moiety 'C30.50 H24 Cl N O S'
_chemical_formula_sum 'C30.5 H24 Cl N O S'
_chemical_formula_weight 488.02
_space_group_IT_number 15
_space_group_name_Hall '-C 2yc'
_space_group_name_H-M_alt 'C 1 2/c 1'
_symmetry_cell_setting triclinic
_symmetry_space_group_name_H-M 'C 1 2/c 1'
_atom_sites_solution_primary direct
_atom_sites_solution_secondary difmap
_audit_creation_method SHELXL-97
_cell_angle_alpha 90.00
_cell_angle_beta 111.789(8)
_cell_angle_gamma 90.00
_cell_formula_units_Z 8
_cell_length_a 39.108(4)
_cell_length_b 8.1605(8)
_cell_length_c 16.4308(15)
_cell_measurement_temperature 293(2)
_cell_volume 4869.1(9)
_computing_cell_refinement 'Bruker XSCANS'
_computing_data_collection 'Bruker XSCANS'
_computing_data_reduction 'Bruker SHELXTL'
_computing_molecular_graphics 'Bruker SHELXTL'
_computing_publication_material 'Bruker SHELXTL'
_computing_structure_refinement 'SHELXL-97 (Sheldrick, 1997)'
_computing_structure_solution 'SHELXS-97 (Sheldrick, 1990)'
_diffrn_ambient_temperature 293(2)
_diffrn_measured_fraction_theta_full 0.990
_diffrn_measured_fraction_theta_max 0.990
_diffrn_measurement_device_type 'Bruker P4'
_diffrn_measurement_method '\w scans'
_diffrn_radiation_monochromator graphite
_diffrn_radiation_source 'fine-focus sealed tube'
_diffrn_radiation_type MoK\a
_diffrn_radiation_wavelength 0.71073
_diffrn_reflns_av_R_equivalents 0.0587
_diffrn_reflns_av_sigmaI/netI 0.0373
_diffrn_reflns_limit_h_max 50
_diffrn_reflns_limit_h_min -50
_diffrn_reflns_limit_k_max 10
_diffrn_reflns_limit_k_min -10
_diffrn_reflns_limit_l_max 21
_diffrn_reflns_limit_l_min -21
_diffrn_reflns_number 36193
_diffrn_reflns_theta_full 27.64
_diffrn_reflns_theta_max 27.64
_diffrn_reflns_theta_min 1.12
_exptl_absorpt_coefficient_mu 0.267
_exptl_absorpt_correction_type none
_exptl_crystal_colour colourless
_exptl_crystal_density_diffrn 1.331
_exptl_crystal_density_method 'not measured'
_exptl_crystal_description block
_exptl_crystal_F_000 2040
_exptl_crystal_size_max 0.25
_exptl_crystal_size_mid 0.20
_exptl_crystal_size_min 0.15
_refine_diff_density_max 0.451
_refine_diff_density_min -0.471
_refine_diff_density_rms 0.039
_refine_ls_extinction_coef 0.0041(4)
_refine_ls_extinction_expression Fc^*^=kFc[1+0.001xFc^2^\l^3^/sin(2\q)]^-1/4^
_refine_ls_extinction_method SHELXL
_refine_ls_goodness_of_fit_ref 1.125
_refine_ls_matrix_type full
_refine_ls_number_parameters 313
_refine_ls_number_reflns 5614
_refine_ls_number_restraints 0
_refine_ls_restrained_S_all 1.125
_refine_ls_R_factor_all 0.0767
_refine_ls_R_factor_gt 0.0463
_refine_ls_shift/su_max 0.000
_refine_ls_shift/su_mean 0.000
_refine_ls_structure_factor_coef Fsqd
_refine_ls_weighting_details 'calc w=1/[\s^2^(Fo^2^)+(0.0697P)^2^+0.0000P] where P=(Fo^2^+2Fc^2^)/3'
_refine_ls_weighting_scheme calc
_refine_ls_wR_factor_gt 0.1272
_refine_ls_wR_factor_ref 0.1416
_reflns_number_gt 3632
_reflns_number_total 5614
_reflns_threshold_expression >2sigma(I)
_cod_data_source_file c3ra44736g.txt
_cod_data_source_block a
_cod_depositor_comments
;
The following automatic conversions were performed:

data item '_symmetry_cell_setting' value 'Triclinic' was changed to
'triclinic' in accordance with the
/home/saulius/struct/COD-crude-data/automatic-downloads/DataCite-retrospective/RSC/depositions/lib/dictionaries/cif_core.dic
dictionary named 'cif_core.dic' version 2.4.2 last updated on
2011-04-26.

Automatic conversion script
Id: cif_fix_values 6909 2019-04-08 15:41:33Z antanas 
;
_cod_original_cell_volume 4869.1(8)
_cod_original_sg_symbol_H-M P-1
_cod_original_formula_sum 'C30.50 H24 Cl N O S'
_cod_database_code 7239313

loop_
_symmetry_equiv_pos_as_xyz
'x, y, z'
'-x, y, -z+1/2'
'x+1/2, y+1/2, z'
'-x+1/2, y+1/2, -z+1/2'
'-x, -y, -z'
'x, -y, z-1/2'
'-x+1/2, -y+1/2, -z'
'x+1/2, -y+1/2, z-1/2'

loop_
_atom_site_label
_atom_site_type_symbol
_atom_site_fract_x
_atom_site_fract_y
_atom_site_fract_z
_atom_site_U_iso_or_equiv
_atom_site_adp_type
_atom_site_occupancy
_atom_site_symmetry_multiplicity
_atom_site_calc_flag
_atom_site_refinement_flags
S1 S 0.145464(14) 0.33370(7) 0.20638(3) 0.05710(19) Uani 1 1 d .
O1 O 0.07175(4) 0.45375(19) -0.06493(8) 0.0611(4) Uani 1 1 d .
C9 C 0.15424(5) 0.3382(2) 0.10662(12) 0.0478(5) Uani 1 1 d .
H9A H 0.1804 0.3556 0.1210 0.057 Uiso 1 1 calc R
H9B H 0.1480 0.2322 0.0782 0.057 Uiso 1 1 calc R
N1 N 0.17879(4) 0.59924(18) -0.00204(9) 0.0455(4) Uani 1 1 d .
C18 C 0.20495(5) 0.8051(2) 0.10892(11) 0.0416(4) Uani 1 1 d .
C17 C 0.17658(5) 0.6820(2) 0.06224(11) 0.0407(4) Uani 1 1 d .
C8 C 0.13276(5) 0.4712(2) 0.04182(10) 0.0397(4) Uani 1 1 d .
C10 C 0.14274(5) 0.6463(2) 0.08412(11) 0.0396(4) Uani 1 1 d .
H10 H 0.1496 0.6394 0.1478 0.047 Uiso 1 1 calc R
C24 C 0.14716(5) 0.4871(2) -0.03514(11) 0.0424(4) Uani 1 1 d .
H24A H 0.1280 0.5425 -0.0837 0.051 Uiso 1 1 calc R
C7 C 0.09163(5) 0.4335(2) 0.01127(11) 0.0425(4) Uani 1 1 d .
C1 C 0.09739(5) 0.3324(2) 0.16318(12) 0.0472(5) Uani 1 1 d .
C25 C 0.15701(5) 0.3309(2) -0.07117(11) 0.0448(4) Uani 1 1 d .
C11 C 0.11286(5) 0.7739(2) 0.04604(11) 0.0418(4) Uani 1 1 d .
C6 C 0.07615(5) 0.3754(2) 0.07649(12) 0.0439(4) Uani 1 1 d .
C19 C 0.19957(6) 0.9201(2) 0.16516(12) 0.0539(5) Uani 1 1 d .
H19 H 0.1777 0.9201 0.1754 0.065 Uiso 1 1 calc R
C23 C 0.23820(5) 0.8054(2) 0.09598(12) 0.0492(5) Uani 1 1 d .
H23 H 0.2424 0.7268 0.0598 0.059 Uiso 1 1 calc R
C22 C 0.26486(6) 0.9205(3) 0.13602(12) 0.0577(5) Uani 1 1 d .
H22 H 0.2867 0.9206 0.1259 0.069 Uiso 1 1 calc R
C16 C 0.10949(6) 0.8626(2) -0.02895(12) 0.0537(5) Uani 1 1 d .
H16 H 0.1269 0.8494 -0.0547 0.064 Uiso 1 1 calc R
C12 C 0.08707(6) 0.8003(3) 0.08394(13) 0.0528(5) Uani 1 1 d .
H12 H 0.0890 0.7436 0.1345 0.063 Uiso 1 1 calc R
C5 C 0.03772(5) 0.3658(3) 0.04995(14) 0.0547(5) Uani 1 1 d .
H5 H 0.0232 0.3917 -0.0077 0.066 Uiso 1 1 calc R
C30 C 0.13182(6) 0.2565(3) -0.14450(12) 0.0555(5) Uani 1 1 d .
H30 H 0.1087 0.3031 -0.1720 0.067 Uiso 1 1 calc R
C2 C 0.07993(7) 0.2858(3) 0.22002(15) 0.0630(6) Uani 1 1 d .
H2 H 0.0940 0.2595 0.2779 0.076 Uiso 1 1 calc R
C26 C 0.19167(6) 0.2610(3) -0.03312(13) 0.0568(5) Uani 1 1 d .
H26 H 0.2093 0.3108 0.0152 0.068 Uiso 1 1 calc R
C13 C 0.05857(6) 0.9101(3) 0.04735(15) 0.0672(6) Uani 1 1 d .
H13 H 0.0416 0.9276 0.0738 0.081 Uiso 1 1 calc R
C14 C 0.05512(6) 0.9936(3) -0.02782(16) 0.0653(6) Uani 1 1 d .
H14 H 0.0356 1.0656 -0.0530 0.078 Uiso 1 1 calc R
C15 C 0.08055(6) 0.9701(3) -0.06542(14) 0.0634(6) Uani 1 1 d .
H15 H 0.0784 1.0271 -0.1161 0.076 Uiso 1 1 calc R
C20 C 0.22651(6) 1.0345(3) 0.20603(14) 0.0650(6) Uani 1 1 d .
H20 H 0.2227 1.1113 0.2437 0.078 Uiso 1 1 calc R
C21 C 0.25915(6) 1.0354(3) 0.19105(13) 0.0630(6) Uani 1 1 d .
H21 H 0.2771 1.1134 0.2181 0.076 Uiso 1 1 calc R
C28 C 0.17489(7) 0.0432(3) -0.13791(15) 0.0670(6) Uani 1 1 d .
H28 H 0.1807 -0.0537 -0.1596 0.080 Uiso 1 1 calc R
C27 C 0.20027(7) 0.1174(3) -0.06644(14) 0.0646(6) Uani 1 1 d .
H27 H 0.2235 0.0711 -0.0399 0.078 Uiso 1 1 calc R
C29 C 0.14064(7) 0.1131(3) -0.17760(14) 0.0688(6) Uani 1 1 d .
H29 H 0.1234 0.0639 -0.2268 0.083 Uiso 1 1 calc R
C4 C 0.02098(7) 0.3194(3) 0.10611(18) 0.0708(6) Uani 1 1 d .
H4 H -0.0046 0.3154 0.0870 0.085 Uiso 1 1 calc R
C3 C 0.04240(7) 0.2786(3) 0.19170(18) 0.0731(7) Uani 1 1 d .
H3 H 0.0312 0.2460 0.2301 0.088 Uiso 1 1 calc R
Cl1 Cl 0.02755(2) 0.76272(15) 0.21131(6) 0.1282(4) Uani 1 1 d .
C31 C 0.0000 0.6477(5) 0.2500 0.0784(10) Uani 1 2 d S
H31A H 0.0155 0.5776 0.2968 0.094 Uiso 0.50 1 calc PR
H31B H -0.0155 0.5776 0.2032 0.094 Uiso 0.50 1 calc PR

loop_
_atom_site_aniso_label
_atom_site_aniso_U_11
_atom_site_aniso_U_22
_atom_site_aniso_U_33
_atom_site_aniso_U_23
_atom_site_aniso_U_13
_atom_site_aniso_U_12
S1 0.0474(3) 0.0708(4) 0.0488(3) 0.0183(2) 0.0128(2) 0.0025(3)
O1 0.0438(8) 0.0819(11) 0.0472(7) 0.0034(7) 0.0048(6) -0.0025(7)
C9 0.0404(10) 0.0477(11) 0.0535(11) 0.0092(8) 0.0154(9) 0.0039(9)
N1 0.0479(9) 0.0431(8) 0.0489(8) -0.0041(7) 0.0216(7) -0.0035(7)
C18 0.0423(10) 0.0396(9) 0.0420(9) 0.0020(7) 0.0144(8) -0.0007(8)
C17 0.0405(10) 0.0395(9) 0.0435(9) 0.0025(7) 0.0172(8) 0.0017(8)
C8 0.0370(10) 0.0401(9) 0.0400(9) 0.0012(7) 0.0122(7) 0.0002(8)
C10 0.0396(10) 0.0435(9) 0.0355(8) 0.0012(7) 0.0138(7) -0.0001(8)
C24 0.0432(10) 0.0407(10) 0.0423(9) -0.0011(8) 0.0148(8) -0.0021(8)
C7 0.0406(10) 0.0384(9) 0.0449(10) 0.0001(7) 0.0116(8) 0.0019(8)
C1 0.0481(11) 0.0403(10) 0.0544(11) 0.0060(8) 0.0204(9) -0.0004(9)
C25 0.0503(11) 0.0442(10) 0.0423(9) -0.0012(8) 0.0200(9) -0.0017(9)
C11 0.0416(10) 0.0393(9) 0.0437(10) -0.0029(7) 0.0147(8) -0.0003(8)
C6 0.0403(10) 0.0393(9) 0.0526(10) -0.0020(8) 0.0176(8) -0.0032(8)
C19 0.0480(12) 0.0560(12) 0.0581(11) -0.0100(10) 0.0204(10) -0.0045(10)
C23 0.0473(12) 0.0538(11) 0.0491(10) -0.0004(9) 0.0207(9) -0.0014(9)
C22 0.0426(11) 0.0725(14) 0.0550(11) 0.0052(11) 0.0145(9) -0.0073(11)
C16 0.0569(12) 0.0542(12) 0.0532(11) 0.0082(9) 0.0241(10) 0.0069(10)
C12 0.0534(12) 0.0542(12) 0.0556(11) 0.0003(9) 0.0256(10) 0.0038(10)
C5 0.0414(11) 0.0545(12) 0.0660(12) -0.0037(10) 0.0175(10) -0.0004(9)
C30 0.0587(14) 0.0576(12) 0.0468(11) -0.0040(9) 0.0155(10) -0.0035(10)
C2 0.0678(16) 0.0644(13) 0.0652(13) 0.0133(11) 0.0346(12) 0.0040(12)
C26 0.0543(13) 0.0587(12) 0.0548(11) -0.0091(10) 0.0172(10) 0.0018(11)
C13 0.0579(14) 0.0631(14) 0.0884(16) -0.0011(13) 0.0362(12) 0.0105(12)
C14 0.0527(13) 0.0534(12) 0.0817(15) 0.0049(11) 0.0156(12) 0.0142(11)
C15 0.0702(15) 0.0522(12) 0.0644(13) 0.0160(10) 0.0213(12) 0.0120(11)
C20 0.0635(14) 0.0574(13) 0.0685(13) -0.0189(11) 0.0183(11) -0.0036(11)
C21 0.0562(14) 0.0597(13) 0.0621(13) -0.0069(10) 0.0092(11) -0.0144(11)
C28 0.0955(19) 0.0485(12) 0.0682(14) -0.0093(11) 0.0436(14) 0.0001(13)
C27 0.0716(15) 0.0561(13) 0.0730(14) 0.0019(11) 0.0347(13) 0.0136(12)
C29 0.0894(18) 0.0635(14) 0.0535(12) -0.0179(10) 0.0264(12) -0.0144(14)
C4 0.0485(13) 0.0737(16) 0.0973(18) -0.0020(13) 0.0353(13) -0.0061(12)
C3 0.0711(17) 0.0728(15) 0.0945(18) 0.0119(13) 0.0529(15) 0.0000(13)
Cl1 0.0826(6) 0.1952(10) 0.1056(6) 0.0415(6) 0.0334(5) -0.0156(6)
C31 0.069(2) 0.097(3) 0.064(2) 0.000 0.0199(17) 0.000

loop_
_atom_type_symbol
_atom_type_description
_atom_type_scat_dispersion_real
_atom_type_scat_dispersion_imag
_atom_type_scat_source
C C 0.0033 0.0016 'International Tables Vol C Tables 4.2.6.8 and 6.1.1.4'
Cl Cl 0.1484 0.1585 'International Tables Vol C Tables 4.2.6.8 and 6.1.1.4'
N N 0.0061 0.0033 'International Tables Vol C Tables 4.2.6.8 and 6.1.1.4'
O O 0.0106 0.0060 'International Tables Vol C Tables 4.2.6.8 and 6.1.1.4'
H H 0.0000 0.0000 'International Tables Vol C Tables 4.2.6.8 and 6.1.1.4'
S S 0.1246 0.1234 'International Tables Vol C Tables 4.2.6.8 and 6.1.1.4'

loop_
_geom_angle_atom_site_label_1
_geom_angle_atom_site_label_2
_geom_angle_atom_site_label_3
_geom_angle
_geom_angle_site_symmetry_1
_geom_angle_site_symmetry_3
C1 S1 C9 99.84(9) . .
C8 C9 S1 114.01(13) . .
C8 C9 H9A 108.7 . .
S1 C9 H9A 108.7 . .
C8 C9 H9B 108.7 . .
S1 C9 H9B 108.7 . .
H9A C9 H9B 107.6 . .
C17 N1 C24 109.12(15) . .
C19 C18 C23 118.78(17) . .
C19 C18 C17 122.27(17) . .
C23 C18 C17 118.94(16) . .
N1 C17 C18 121.10(16) . .
N1 C17 C10 115.05(16) . .
C18 C17 C10 123.83(15) . .
C7 C8 C9 108.88(14) . .
C7 C8 C24 113.63(13) . .
C9 C8 C24 110.48(14) . .
C7 C8 C10 112.74(14) . .
C9 C8 C10 110.72(14) . .
C24 C8 C10 100.18(13) . .
C11 C10 C17 112.03(14) . .
C11 C10 C8 114.50(14) . .
C17 C10 C8 99.46(14) . .
C11 C10 H10 110.1 . .
C17 C10 H10 110.1 . .
C8 C10 H10 110.1 . .
N1 C24 C25 111.54(15) . .
N1 C24 C8 104.92(13) . .
C25 C24 C8 117.71(14) . .
N1 C24 H24A 107.4 . .
C25 C24 H24A 107.4 . .
C8 C24 H24A 107.4 . .
O1 C7 C6 120.58(16) . .
O1 C7 C8 120.26(16) . .
C6 C7 C8 119.14(14) . .
C2 C1 C6 119.64(19) . .
C2 C1 S1 116.70(15) . .
C6 C1 S1 123.66(14) . .
C30 C25 C26 118.24(18) . .
C30 C25 C24 120.54(18) . .
C26 C25 C24 121.20(17) . .
C12 C11 C16 118.13(18) . .
C12 C11 C10 119.99(16) . .
C16 C11 C10 121.84(16) . .
C1 C6 C5 117.66(17) . .
C1 C6 C7 124.39(16) . .
C5 C6 C7 117.94(16) . .
C20 C19 C18 120.3(2) . .
C20 C19 H19 119.9 . .
C18 C19 H19 119.9 . .
C22 C23 C18 120.84(18) . .
C22 C23 H23 119.6 . .
C18 C23 H23 119.6 . .
C23 C22 C21 120.0(2) . .
C23 C22 H22 120.0 . .
C21 C22 H22 120.0 . .
C15 C16 C11 120.49(19) . .
C15 C16 H16 119.8 . .
C11 C16 H16 119.8 . .
C13 C12 C11 120.66(19) . .
C13 C12 H12 119.7 . .
C11 C12 H12 119.7 . .
C4 C5 C6 122.1(2) . .
C4 C5 H5 118.9 . .
C6 C5 H5 118.9 . .
C25 C30 C29 120.8(2) . .
C25 C30 H30 119.6 . .
C29 C30 H30 119.6 . .
C3 C2 C1 120.9(2) . .
C3 C2 H2 119.6 . .
C1 C2 H2 119.6 . .
C27 C26 C25 120.6(2) . .
C27 C26 H26 119.7 . .
C25 C26 H26 119.7 . .
C14 C13 C12 120.5(2) . .
C14 C13 H13 119.8 . .
C12 C13 H13 119.8 . .
C15 C14 C13 119.5(2) . .
C15 C14 H14 120.2 . .
C13 C14 H14 120.2 . .
C14 C15 C16 120.7(2) . .
C14 C15 H15 119.7 . .
C16 C15 H15 119.7 . .
C19 C20 C21 120.2(2) . .
C19 C20 H20 119.9 . .
C21 C20 H20 119.9 . .
C22 C21 C20 119.8(2) . .
C22 C21 H21 120.1 . .
C20 C21 H21 120.1 . .
C27 C28 C29 119.5(2) . .
C27 C28 H28 120.2 . .
C29 C28 H28 120.2 . .
C28 C27 C26 120.6(2) . .
C28 C27 H27 119.7 . .
C26 C27 H27 119.7 . .
C28 C29 C30 120.2(2) . .
C28 C29 H29 119.9 . .
C30 C29 H29 119.9 . .
C5 C4 C3 119.4(2) . .
C5 C4 H4 120.3 . .
C3 C4 H4 120.3 . .
C2 C3 C4 120.3(2) . .
C2 C3 H3 119.9 . .
C4 C3 H3 119.9 . .
Cl1 C31 Cl1 113.8(2) . 2
Cl1 C31 H31A 108.8 . .
Cl1 C31 H31A 108.8 2 .
Cl1 C31 H31B 108.8 . .
Cl1 C31 H31B 108.8 2 .
H31A C31 H31B 107.7 . .

loop_
_geom_bond_atom_site_label_1
_geom_bond_atom_site_label_2
_geom_bond_distance
_geom_bond_site_symmetry_2
S1 C1 1.746(2) .
S1 C9 1.7956(19) .
O1 C7 1.215(2) .
C9 C8 1.534(2) .
C9 H9A 0.9700 .
C9 H9B 0.9700 .
N1 C17 1.283(2) .
N1 C24 1.471(2) .
C18 C19 1.387(2) .
C18 C23 1.394(3) .
C18 C17 1.482(2) .
C17 C10 1.523(2) .
C8 C7 1.528(2) .
C8 C24 1.569(2) .
C8 C10 1.573(2) .
C10 C11 1.516(2) .
C10 H10 0.9800 .
C24 C25 1.514(2) .
C24 H24A 0.9800 .
C7 C6 1.490(2) .
C1 C2 1.399(3) .
C1 C6 1.401(3) .
C25 C30 1.382(3) .
C25 C26 1.387(3) .
C11 C12 1.385(3) .
C11 C16 1.393(2) .
C6 C5 1.403(3) .
C19 C20 1.382(3) .
C19 H19 0.9300 .
C23 C22 1.376(3) .
C23 H23 0.9300 .
C22 C21 1.377(3) .
C22 H22 0.9300 .
C16 C15 1.381(3) .
C16 H16 0.9300 .
C12 C13 1.382(3) .
C12 H12 0.9300 .
C5 C4 1.368(3) .
C5 H5 0.9300 .
C30 C29 1.387(3) .
C30 H30 0.9300 .
C2 C3 1.366(3) .
C2 H2 0.9300 .
C26 C27 1.387(3) .
C26 H26 0.9300 .
C13 C14 1.373(3) .
C13 H13 0.9300 .
C14 C15 1.365(3) .
C14 H14 0.9300 .
C15 H15 0.9300 .
C20 C21 1.387(3) .
C20 H20 0.9300 .
C21 H21 0.9300 .
C28 C27 1.366(3) .
C28 C29 1.377(3) .
C28 H28 0.9300 .
C27 H27 0.9300 .
C29 H29 0.9300 .
C4 C3 1.384(3) .
C4 H4 0.9300 .
C3 H3 0.9300 .
Cl1 C31 1.719(2) .
C31 Cl1 1.719(2) 2
C31 H31A 0.9700 .
C31 H31B 0.9700 .

loop_
_geom_torsion_atom_site_label_1
_geom_torsion_atom_site_label_2
_geom_torsion_atom_site_label_3
_geom_torsion_atom_site_label_4
_geom_torsion
C1 S1 C9 C8 50.13(15)
C24 N1 C17 C18 179.84(15)
C24 N1 C17 C10 -1.5(2)
C19 C18 C17 N1 165.84(17)
C23 C18 C17 N1 -14.2(3)
C19 C18 C17 C10 -12.7(3)
C23 C18 C17 C10 167.24(16)
S1 C9 C8 C7 -64.61(17)
S1 C9 C8 C24 169.94(12)
S1 C9 C8 C10 59.88(18)
N1 C17 C10 C11 -99.61(18)
C18 C17 C10 C11 79.0(2)
N1 C17 C10 C8 21.78(19)
C18 C17 C10 C8 -159.59(15)
C7 C8 C10 C11 -31.80(19)
C9 C8 C10 C11 -154.06(15)
C24 C8 C10 C11 89.33(16)
C7 C8 C10 C17 -151.38(14)
C9 C8 C10 C17 86.36(16)
C24 C8 C10 C17 -30.26(15)
C17 N1 C24 C25 -148.48(15)
C17 N1 C24 C8 -19.97(18)
C7 C8 C24 N1 152.04(14)
C9 C8 C24 N1 -85.24(16)
C10 C8 C24 N1 31.55(16)
C7 C8 C24 C25 -83.26(19)
C9 C8 C24 C25 39.5(2)
C10 C8 C24 C25 156.25(15)
C9 C8 C7 O1 -139.81(18)
C24 C8 C7 O1 -16.2(2)
C10 C8 C7 O1 96.9(2)
C9 C8 C7 C6 41.6(2)
C24 C8 C7 C6 165.23(15)
C10 C8 C7 C6 -81.64(19)
C9 S1 C1 C2 163.62(16)
C9 S1 C1 C6 -16.65(18)
N1 C24 C25 C30 -142.88(17)
C8 C24 C25 C30 95.8(2)
N1 C24 C25 C26 35.5(2)
C8 C24 C25 C26 -85.8(2)
C17 C10 C11 C12 -155.52(17)
C8 C10 C11 C12 92.2(2)
C17 C10 C11 C16 27.1(2)
C8 C10 C11 C16 -85.2(2)
C2 C1 C6 C5 -1.5(3)
S1 C1 C6 C5 178.78(15)
C2 C1 C6 C7 177.36(18)
S1 C1 C6 C7 -2.4(3)
O1 C7 C6 C1 172.99(18)
C8 C7 C6 C1 -8.5(3)
O1 C7 C6 C5 -8.2(3)
C8 C7 C6 C5 170.38(17)
C23 C18 C19 C20 1.3(3)
C17 C18 C19 C20 -178.76(18)
C19 C18 C23 C22 -1.9(3)
C17 C18 C23 C22 178.10(17)
C18 C23 C22 C21 1.3(3)
C12 C11 C16 C15 -1.8(3)
C10 C11 C16 C15 175.65(18)
C16 C11 C12 C13 0.9(3)
C10 C11 C12 C13 -176.64(18)
C1 C6 C5 C4 1.3(3)
C7 C6 C5 C4 -177.66(19)
C26 C25 C30 C29 1.8(3)
C24 C25 C30 C29 -179.76(18)
C6 C1 C2 C3 1.3(3)
S1 C1 C2 C3 -178.94(18)
C30 C25 C26 C27 -1.9(3)
C24 C25 C26 C27 179.62(18)
C11 C12 C13 C14 0.7(3)
C12 C13 C14 C15 -1.4(3)
C13 C14 C15 C16 0.4(3)
C11 C16 C15 C14 1.2(3)
C18 C19 C20 C21 0.0(3)
C23 C22 C21 C20 0.1(3)
C19 C20 C21 C22 -0.7(3)
C29 C28 C27 C26 0.7(3)
C25 C26 C27 C28 0.7(3)
C27 C28 C29 C30 -0.9(3)
C25 C30 C29 C28 -0.4(3)
C6 C5 C4 C3 -0.8(3)
C1 C2 C3 C4 -0.8(4)
C5 C4 C3 C2 0.5(4)
